data_7200237
loop_
_publ_author_name
'Du, Miao'
'Jiang, Xiu-Juan'
'Tan, Xue'
'Zhang, Zhi-Hui'
'Cai, Hua'

_publ_section_title
;
 Co-crystallization of a versatile building block 4-amino-
 3,5-bis(4-pyridyl)-1,2,4-triazole with R-isophthalic acids (R = --H,
 --NH2, --SO3H, and --COOH): polymorphism and substituent effect on
 structural diversity
;
_journal_issue 3
_journal_name_full CrystEngComm
_journal_page_first 454
_journal_paper_doi 10.1039/b811132d
_journal_volume 11
_journal_year 2009
_chemical_formula_sum 'C21 H20 N6 O8'
_chemical_formula_weight 484.43
_chemical_name_systematic
;
?
;
_space_group_IT_number 14
_symmetry_cell_setting monoclinic
_symmetry_space_group_name_Hall '-P 2ybc'
_symmetry_space_group_name_H-M 'P 1 21/c 1'
_atom_sites_solution_hydrogens geom
_atom_sites_solution_primary direct
_atom_sites_solution_secondary difmap
_audit_creation_method SHELXL-97
_cell_angle_alpha 90.00
_cell_angle_beta 113.3500(10)
_cell_angle_gamma 90.00
_cell_formula_units_Z 4
_cell_length_a 7.3454(7)
_cell_length_b 37.522(3)
_cell_length_c 8.5441(8)
_cell_measurement_reflns_used 6645
_cell_measurement_temperature 294(2)
_cell_measurement_theta_max 27.84
_cell_measurement_theta_min 2.65
_cell_volume 2162.0(3)
_computing_cell_refinement 'Bruker APEX II'
_computing_data_collection 'Bruker APEX II'
_computing_data_reduction 'Bruker SAINT'
_computing_molecular_graphics 'Bruker SHELXTL'
_computing_publication_material 'Bruker SHELXTL'
_computing_structure_refinement 'SHELXL-97 (Sheldrick, 1997)'
_computing_structure_solution 'SHELXS-97 (Sheldrick, 1990)'
_diffrn_ambient_temperature 273(2)
_diffrn_measured_fraction_theta_full 0.996
_diffrn_measured_fraction_theta_max 0.996
_diffrn_measurement_device_type 'APEX II CCD area detector'
_diffrn_measurement_method 'phi and omega scans'
_diffrn_radiation_monochromator graphite
_diffrn_radiation_source 'fine-focus sealed tube'
_diffrn_radiation_type MoK\a
_diffrn_radiation_wavelength 0.71073
_diffrn_reflns_av_R_equivalents 0.0141
_diffrn_reflns_av_sigmaI/netI 0.0137
_diffrn_reflns_limit_h_max 8
_diffrn_reflns_limit_h_min -8
_diffrn_reflns_limit_k_max 44
_diffrn_reflns_limit_k_min -44
_diffrn_reflns_limit_l_max 9
_diffrn_reflns_limit_l_min -10
_diffrn_reflns_number 11617
_diffrn_reflns_theta_full 25.00
_diffrn_reflns_theta_max 25.00
_diffrn_reflns_theta_min 2.17
_exptl_absorpt_coefficient_mu 0.117
_exptl_absorpt_correction_T_max 0.9689
_exptl_absorpt_correction_T_min 0.9219
_exptl_absorpt_correction_type multi-scan
_exptl_absorpt_process_details SADABS
_exptl_crystal_colour Colorless
_exptl_crystal_density_diffrn 1.488
_exptl_crystal_density_meas ?
_exptl_crystal_density_method 'not measured'
_exptl_crystal_description Block
_exptl_crystal_F_000 1008
_exptl_crystal_size_max 0.54
_exptl_crystal_size_mid 0.45
_exptl_crystal_size_min 0.21
_refine_diff_density_max 0.180
_refine_diff_density_min -0.255
_refine_diff_density_rms 0.053
_refine_ls_extinction_method none
_refine_ls_goodness_of_fit_ref 1.075
_refine_ls_hydrogen_treatment constr
_refine_ls_matrix_type full
_refine_ls_number_parameters 319
_refine_ls_number_reflns 3803
_refine_ls_number_restraints 0
_refine_ls_restrained_S_all 1.075
_refine_ls_R_factor_all 0.0453
_refine_ls_R_factor_gt 0.0409
_refine_ls_shift/su_max 0.000
_refine_ls_shift/su_mean 0.000
_refine_ls_structure_factor_coef Fsqd
_refine_ls_weighting_details 'calc w=1/[\s^2^(Fo^2^)+(0.0490P)^2^+0.9451P] where P=(Fo^2^+2Fc^2^)/3'
_refine_ls_weighting_scheme calc
_refine_ls_wR_factor_gt 0.1035
_refine_ls_wR_factor_ref 0.1067
_reflns_number_gt 3427
_reflns_number_total 3803
_reflns_threshold_expression >2sigma(I)
_cod_data_source_file b811132d.txt
_cod_data_source_block 5
_cod_depositor_comments
;
The following automatic conversions were performed:
'_symmetry_cell_setting' value 'Monoclinic' changed to 'monoclinic'
according to '/home/saulius/struct/CIF-dictionaries/cif_core.dic'
dictionary named 'cif_core.dic' version 2.4.1 from
2010-06-29.

'_exptl_absorpt_correction_type' value 'MULTI-SCAN' changed
to 'multi-scan' according to
'/home/saulius/struct/CIF-dictionaries/cif_core.dic' dictionary named
'cif_core.dic' version 2.4.1 from 2010-06-29.

Automatic conversion script
Id: cif_fix_enum 1527 2010-12-29 10:47:43Z saulius 

The following automatic conversions were performed:

'_exptl_crystal_density_meas' value 'NONE' was changed to '?' - the
value is perceived as not measured.

Automatic conversion script
Id: cif_fix_values 3008 2015-01-20 13:52:24Z robertas 
;
_cod_original_sg_symbol_H-M P2(1)/c
_cod_database_code 7200237

loop_
_symmetry_equiv_pos_as_xyz
'x, y, z'
'-x, y+1/2, -z+1/2'
'-x, -y, -z'
'x, -y-1/2, z-1/2'

loop_
_atom_site_label
_atom_site_type_symbol
_atom_site_fract_x
_atom_site_fract_y
_atom_site_fract_z
_atom_site_U_iso_or_equiv
_atom_site_adp_type
_atom_site_occupancy
_atom_site_symmetry_multiplicity
_atom_site_calc_flag
_atom_site_refinement_flags
_atom_site_disorder_assembly
_atom_site_disorder_group
O1 O 0.8761(2) 0.30544(4) 0.54899(18) 0.0578(4) Uani 1 1 d . . .
O2 O 0.8541(2) 0.24702(3) 0.50116(16) 0.0465(3) Uani 1 1 d . . .
H2 H 0.9434 0.2464 0.5967 0.070 Uiso 1 1 calc R . .
O3 O 0.3271(2) 0.19605(3) 0.02139(16) 0.0481(4) Uani 1 1 d . . .
H3 H 0.2583 0.1798 -0.0365 0.072 Uiso 1 1 calc R . .
O4 O 0.13253(18) 0.22838(3) -0.19684(15) 0.0439(3) Uani 1 1 d . . .
O5 O 0.1893(2) 0.36005(3) -0.13815(18) 0.0568(4) Uani 1 1 d . . .
H5' H 0.1538 0.3809 -0.1556 0.085 Uiso 1 1 calc R . .
O6 O 0.4586(2) 0.38405(3) 0.05737(19) 0.0581(4) Uani 1 1 d . . .
O7 O 0.0617(2) 0.42522(3) 0.78777(19) 0.0635(5) Uani 1 1 d . . .
H7A H -0.0437 0.4290 0.6999 0.095 Uiso 1 1 d R . .
H7B H 0.1174 0.4432 0.8484 0.095 Uiso 1 1 d R . .
O8 O 0.6630(3) 0.35680(5) 0.6743(3) 0.0930(6) Uani 1 1 d . . .
H8B H 0.7622 0.3487 0.6579 0.139 Uiso 1 1 d R . .
H8A H 0.5696 0.3423 0.6622 0.139 Uiso 1 1 d R . .
N1 N 1.1236(2) 0.14407(4) 0.8500(2) 0.0457(4) Uani 1 1 d . . .
N2 N 0.9069(2) 0.01959(4) 0.65458(18) 0.0406(4) Uani 1 1 d . . .
N3 N 0.7961(2) -0.00610(4) 0.54362(18) 0.0385(3) Uani 1 1 d . . .
N4 N 0.6933(2) 0.04587(3) 0.42849(16) 0.0314(3) Uani 1 1 d . . .
N5 N 0.5731(2) 0.07168(4) 0.31397(19) 0.0441(4) Uani 1 1 d . . .
H5A H 0.5277 0.0860 0.3750 0.066 Uiso 1 1 d R . .
H5B H 0.6536 0.0831 0.2737 0.066 Uiso 1 1 d R . .
N6 N 0.2670(2) -0.05002(4) -0.01042(19) 0.0436(4) Uani 1 1 d . . .
C1 C 1.0159(3) 0.14579(5) 0.6835(3) 0.0477(5) Uani 1 1 d . . .
H1 H 1.0053 0.1676 0.6286 0.057 Uiso 1 1 calc R . .
C2 C 0.9191(3) 0.11663(5) 0.5884(2) 0.0439(4) Uani 1 1 d . . .
H2A H 0.8458 0.1187 0.4717 0.053 Uiso 1 1 calc R . .
C3 C 0.9329(2) 0.08421(4) 0.6694(2) 0.0341(4) Uani 1 1 d . . .
C4 C 1.0434(3) 0.08289(5) 0.8442(2) 0.0468(5) Uani 1 1 d . . .
H4 H 1.0546 0.0617 0.9034 0.056 Uiso 1 1 calc R . .
C5 C 1.1356(3) 0.11307(5) 0.9285(2) 0.0532(5) Uani 1 1 d . . .
H5 H 1.2096 0.1118 1.0454 0.064 Uiso 1 1 calc R . .
C6 C 0.8447(2) 0.05070(4) 0.5845(2) 0.0328(4) Uani 1 1 d . . .
C7 C 0.6675(2) 0.00996(4) 0.4081(2) 0.0304(3) Uani 1 1 d . . .
C8 C 0.5256(2) -0.00957(4) 0.2612(2) 0.0314(3) Uani 1 1 d . . .
C9 C 0.3654(3) 0.00601(5) 0.1326(2) 0.0406(4) Uani 1 1 d . . .
H9 H 0.3408 0.0303 0.1348 0.049 Uiso 1 1 calc R . .
C10 C 0.2426(3) -0.01508(5) 0.0011(2) 0.0440(4) Uani 1 1 d . . .
H10 H 0.1359 -0.0042 -0.0851 0.053 Uiso 1 1 calc R . .
C11 C 0.4207(3) -0.06475(5) 0.1149(2) 0.0478(5) Uani 1 1 d . . .
H11 H 0.4406 -0.0891 0.1103 0.057 Uiso 1 1 calc R . .
C12 C 0.5523(3) -0.04585(5) 0.2511(2) 0.0420(4) Uani 1 1 d . . .
H12 H 0.6579 -0.0574 0.3354 0.050 Uiso 1 1 calc R . .
C13 C 0.8006(2) 0.28038(5) 0.4588(2) 0.0361(4) Uani 1 1 d . . .
C14 C 0.6346(2) 0.28376(4) 0.2867(2) 0.0318(4) Uani 1 1 d . . .
C15 C 0.5760(2) 0.31747(4) 0.2184(2) 0.0357(4) Uani 1 1 d . . .
H15 H 0.6429 0.3375 0.2779 0.043 Uiso 1 1 calc R . .
C16 C 0.4179(3) 0.32154(4) 0.0617(2) 0.0343(4) Uani 1 1 d . . .
C17 C 0.3586(3) 0.35816(4) -0.0055(2) 0.0391(4) Uani 1 1 d . . .
C18 C 0.3175(2) 0.29162(4) -0.0277(2) 0.0335(4) Uani 1 1 d . . .
H18 H 0.2109 0.2942 -0.1321 0.040 Uiso 1 1 calc R . .
C19 C 0.3772(2) 0.25790(4) 0.0397(2) 0.0304(3) Uani 1 1 d . . .
C20 C 0.2676(2) 0.22598(4) -0.0564(2) 0.0325(4) Uani 1 1 d . . .
C21 C 0.5353(2) 0.25408(4) 0.1964(2) 0.0309(3) Uani 1 1 d . . .
H21 H 0.5748 0.2314 0.2411 0.037 Uiso 1 1 calc R . .

loop_
_atom_site_aniso_label
_atom_site_aniso_U_11
_atom_site_aniso_U_22
_atom_site_aniso_U_33
_atom_site_aniso_U_23
_atom_site_aniso_U_13
_atom_site_aniso_U_12
O1 0.0553(9) 0.0475(8) 0.0448(8) -0.0112(6) -0.0075(6) -0.0020(7)
O2 0.0462(8) 0.0416(7) 0.0331(7) 0.0051(5) -0.0040(6) 0.0016(6)
O3 0.0514(8) 0.0262(6) 0.0415(7) 0.0003(5) -0.0084(6) -0.0055(5)
O4 0.0433(7) 0.0372(7) 0.0326(6) -0.0003(5) -0.0050(5) -0.0014(5)
O5 0.0616(9) 0.0304(7) 0.0498(8) 0.0043(6) -0.0083(7) 0.0065(6)
O6 0.0640(9) 0.0281(7) 0.0601(9) 0.0026(6) 0.0012(7) -0.0046(6)
O7 0.0684(10) 0.0312(7) 0.0535(8) 0.0035(6) -0.0158(7) 0.0105(6)
O8 0.0835(13) 0.0684(12) 0.1082(15) -0.0391(11) 0.0181(11) -0.0001(10)
N1 0.0494(9) 0.0352(8) 0.0416(9) -0.0075(7) 0.0062(7) -0.0099(7)
N2 0.0435(8) 0.0312(8) 0.0320(8) -0.0007(6) -0.0011(6) -0.0052(6)
N3 0.0415(8) 0.0292(7) 0.0308(7) -0.0006(6) -0.0004(6) -0.0041(6)
N4 0.0333(7) 0.0257(7) 0.0267(7) -0.0004(5) 0.0028(6) -0.0004(5)
N5 0.0481(9) 0.0297(8) 0.0367(8) 0.0013(6) -0.0022(7) 0.0041(6)
N6 0.0451(9) 0.0384(8) 0.0341(8) -0.0052(6) 0.0015(7) -0.0086(7)
C1 0.0506(11) 0.0341(9) 0.0467(11) 0.0002(8) 0.0067(9) -0.0083(8)
C2 0.0481(11) 0.0361(9) 0.0345(9) -0.0017(7) 0.0027(8) -0.0082(8)
C3 0.0323(8) 0.0315(9) 0.0331(9) -0.0043(7) 0.0072(7) -0.0048(7)
C4 0.0575(12) 0.0352(10) 0.0342(9) 0.0000(7) 0.0039(8) -0.0105(8)
C5 0.0639(13) 0.0438(11) 0.0344(10) -0.0063(8) 0.0009(9) -0.0131(9)
C6 0.0331(8) 0.0301(8) 0.0285(8) -0.0017(7) 0.0051(7) -0.0044(7)
C7 0.0319(8) 0.0269(8) 0.0272(8) -0.0006(6) 0.0062(7) -0.0018(6)
C8 0.0324(8) 0.0300(8) 0.0274(8) -0.0019(6) 0.0074(7) -0.0040(6)
C9 0.0410(10) 0.0317(9) 0.0362(9) -0.0019(7) 0.0015(8) -0.0002(7)
C10 0.0390(10) 0.0417(10) 0.0354(9) 0.0001(8) -0.0022(8) -0.0015(8)
C11 0.0547(12) 0.0301(9) 0.0418(10) -0.0046(8) 0.0013(9) -0.0031(8)
C12 0.0433(10) 0.0310(9) 0.0353(9) 0.0007(7) -0.0019(8) -0.0002(7)
C13 0.0331(9) 0.0373(9) 0.0317(9) -0.0014(7) 0.0063(7) -0.0014(7)
C14 0.0304(8) 0.0322(8) 0.0284(8) -0.0005(6) 0.0068(7) -0.0004(6)
C15 0.0370(9) 0.0291(8) 0.0346(9) -0.0035(7) 0.0073(7) -0.0035(7)
C16 0.0378(9) 0.0275(8) 0.0327(8) 0.0014(7) 0.0088(7) 0.0012(7)
C17 0.0467(10) 0.0285(9) 0.0351(9) 0.0005(7) 0.0089(8) 0.0007(7)
C18 0.0345(9) 0.0305(8) 0.0284(8) 0.0010(6) 0.0048(7) 0.0015(7)
C19 0.0310(8) 0.0283(8) 0.0279(8) -0.0015(6) 0.0075(7) -0.0008(6)
C20 0.0320(8) 0.0294(8) 0.0303(8) -0.0006(7) 0.0061(7) 0.0002(6)
C21 0.0317(8) 0.0267(8) 0.0303(8) 0.0018(6) 0.0079(7) 0.0009(6)

loop_
_atom_type_symbol
_atom_type_description
_atom_type_scat_dispersion_real
_atom_type_scat_dispersion_imag
_atom_type_scat_source
C C 0.0033 0.0016 'International Tables Vol C Tables 4.2.6.8 and 6.1.1.4'
H H 0.0000 0.0000 'International Tables Vol C Tables 4.2.6.8 and 6.1.1.4'
N N 0.0061 0.0033 'International Tables Vol C Tables 4.2.6.8 and 6.1.1.4'
O O 0.0106 0.0060 'International Tables Vol C Tables 4.2.6.8 and 6.1.1.4'

loop_
_geom_angle_atom_site_label_1
_geom_angle_atom_site_label_2
_geom_angle_atom_site_label_3
_geom_angle
_geom_angle_site_symmetry_1
_geom_angle_site_symmetry_3
_geom_angle_publ_flag
C13 O2 H2 109.5 . . ?
C20 O3 H3 109.5 . . ?
C17 O5 H5' 109.5 . . ?
H7A O7 H7B 117.0 . . ?
H8B O8 H8A 117.0 . . ?
C1 N1 C5 118.42(16) . . ?
C6 N2 N3 107.87(13) . . ?
C7 N3 N2 108.01(13) . . ?
C7 N4 C6 105.90(13) . . ?
C7 N4 N5 124.97(13) . . ?
C6 N4 N5 128.93(13) . . ?
N4 N5 H5A 106.4 . . ?
N4 N5 H5B 105.4 . . ?
H5A N5 H5B 112.9 . . ?
C11 N6 C10 116.47(15) . . ?
N1 C1 C2 122.82(17) . . ?
N1 C1 H1 118.6 . . ?
C2 C1 H1 118.6 . . ?
C1 C2 C3 118.91(17) . . ?
C1 C2 H2A 120.5 . . ?
C3 C2 H2A 120.5 . . ?
C2 C3 C4 117.73(15) . . ?
C2 C3 C6 125.12(15) . . ?
C4 C3 C6 117.13(15) . . ?
C5 C4 C3 119.51(17) . . ?
C5 C4 H4 120.2 . . ?
C3 C4 H4 120.2 . . ?
N1 C5 C4 122.60(18) . . ?
N1 C5 H5 118.7 . . ?
C4 C5 H5 118.7 . . ?
N2 C6 N4 109.20(14) . . ?
N2 C6 C3 122.16(14) . . ?
N4 C6 C3 128.64(15) . . ?
N3 C7 N4 109.01(14) . . ?
N3 C7 C8 122.82(14) . . ?
N4 C7 C8 128.16(14) . . ?
C9 C8 C12 117.66(15) . . ?
C9 C8 C7 124.06(15) . . ?
C12 C8 C7 118.28(15) . . ?
C10 C9 C8 118.77(16) . . ?
C10 C9 H9 120.6 . . ?
C8 C9 H9 120.6 . . ?
N6 C10 C9 124.16(17) . . ?
N6 C10 H10 117.9 . . ?
C9 C10 H10 117.9 . . ?
N6 C11 C12 123.61(17) . . ?
N6 C11 H11 118.2 . . ?
C12 C11 H11 118.2 . . ?
C11 C12 C8 119.33(16) . . ?
C11 C12 H12 120.3 . . ?
C8 C12 H12 120.3 . . ?
O1 C13 O2 123.70(15) . . ?
O1 C13 C14 123.50(16) . . ?
O2 C13 C14 112.80(14) . . ?
C21 C14 C15 119.42(15) . . ?
C21 C14 C13 121.50(15) . . ?
C15 C14 C13 119.06(14) . . ?
C14 C15 C16 120.42(15) . . ?
C14 C15 H15 119.8 . . ?
C16 C15 H15 119.8 . . ?
C15 C16 C18 119.89(15) . . ?
C15 C16 C17 118.60(15) . . ?
C18 C16 C17 121.51(15) . . ?
O6 C17 O5 122.83(16) . . ?
O6 C17 C16 122.55(16) . . ?
O5 C17 C16 114.61(15) . . ?
C19 C18 C16 119.72(15) . . ?
C19 C18 H18 120.1 . . ?
C16 C18 H18 120.1 . . ?
C18 C19 C21 120.02(14) . . ?
C18 C19 C20 119.35(14) . . ?
C21 C19 C20 120.63(14) . . ?
O4 C20 O3 123.28(15) . . ?
O4 C20 C19 122.15(14) . . ?
O3 C20 C19 114.57(13) . . ?
C14 C21 C19 120.53(15) . . ?
C14 C21 H21 119.7 . . ?
C19 C21 H21 119.7 . . ?

loop_
_geom_bond_atom_site_label_1
_geom_bond_atom_site_label_2
_geom_bond_distance
_geom_bond_site_symmetry_2
_geom_bond_publ_flag
O1 C13 1.203(2) . ?
O2 C13 1.319(2) . ?
O2 H2 0.8200 . ?
O3 C20 1.2898(19) . ?
O3 H3 0.8200 . ?
O4 C20 1.220(2) . ?
O5 C17 1.311(2) . ?
O5 H5' 0.8200 . ?
O6 C17 1.208(2) . ?
O7 H7A 0.8501 . ?
O7 H7B 0.8501 . ?
O8 H8B 0.8501 . ?
O8 H8A 0.8501 . ?
N1 C1 1.327(2) . ?
N1 C5 1.328(3) . ?
N2 C6 1.309(2) . ?
N2 N3 1.3706(19) . ?
N3 C7 1.315(2) . ?
N4 C7 1.362(2) . ?
N4 C6 1.368(2) . ?
N4 N5 1.4106(19) . ?
N5 H5A 0.9001 . ?
N5 H5B 0.9001 . ?
N6 C11 1.330(2) . ?
N6 C10 1.332(2) . ?
C1 C2 1.380(2) . ?
C1 H1 0.9300 . ?
C2 C3 1.384(2) . ?
C2 H2A 0.9300 . ?
C3 C4 1.389(2) . ?
C3 C6 1.468(2) . ?
C4 C5 1.369(3) . ?
C4 H4 0.9300 . ?
C5 H5 0.9300 . ?
C7 C8 1.471(2) . ?
C8 C9 1.381(2) . ?
C8 C12 1.383(2) . ?
C9 C10 1.378(2) . ?
C9 H9 0.9300 . ?
C10 H10 0.9300 . ?
C11 C12 1.378(2) . ?
C11 H11 0.9300 . ?
C12 H12 0.9300 . ?
C13 C14 1.498(2) . ?
C14 C21 1.386(2) . ?
C14 C15 1.388(2) . ?
C15 C16 1.390(2) . ?
C15 H15 0.9300 . ?
C16 C18 1.393(2) . ?
C16 C17 1.486(2) . ?
C18 C19 1.387(2) . ?
C18 H18 0.9300 . ?
C19 C21 1.389(2) . ?
C19 C20 1.494(2) . ?
C21 H21 0.9300 . ?

loop_
_geom_torsion_atom_site_label_1
_geom_torsion_atom_site_label_2
_geom_torsion_atom_site_label_3
_geom_torsion_atom_site_label_4
_geom_torsion
_geom_torsion_site_symmetry_1
_geom_torsion_site_symmetry_2
_geom_torsion_site_symmetry_3
_geom_torsion_site_symmetry_4
_geom_torsion_publ_flag
C6 N2 N3 C7 -0.3(2) . . . . ?
C5 N1 C1 C2 -1.2(3) . . . . ?
N1 C1 C2 C3 0.6(3) . . . . ?
C1 C2 C3 C4 0.5(3) . . . . ?
C1 C2 C3 C6 -177.58(18) . . . . ?
C2 C3 C4 C5 -0.9(3) . . . . ?
C6 C3 C4 C5 177.34(19) . . . . ?
C1 N1 C5 C4 0.8(3) . . . . ?
C3 C4 C5 N1 0.3(3) . . . . ?
N3 N2 C6 N4 0.2(2) . . . . ?
N3 N2 C6 C3 -179.65(15) . . . . ?
C7 N4 C6 N2 -0.02(19) . . . . ?
N5 N4 C6 N2 175.09(16) . . . . ?
C7 N4 C6 C3 179.81(17) . . . . ?
N5 N4 C6 C3 -5.1(3) . . . . ?
C2 C3 C6 N2 159.82(18) . . . . ?
C4 C3 C6 N2 -18.3(3) . . . . ?
C2 C3 C6 N4 -20.0(3) . . . . ?
C4 C3 C6 N4 161.92(18) . . . . ?
N2 N3 C7 N4 0.29(19) . . . . ?
N2 N3 C7 C8 179.17(15) . . . . ?
C6 N4 C7 N3 -0.17(19) . . . . ?
N5 N4 C7 N3 -175.52(16) . . . . ?
C6 N4 C7 C8 -178.97(16) . . . . ?
N5 N4 C7 C8 5.7(3) . . . . ?
N3 C7 C8 C9 167.12(17) . . . . ?
N4 C7 C8 C9 -14.2(3) . . . . ?
N3 C7 C8 C12 -12.3(3) . . . . ?
N4 C7 C8 C12 166.38(17) . . . . ?
C12 C8 C9 C10 -0.7(3) . . . . ?
C7 C8 C9 C10 179.90(17) . . . . ?
C11 N6 C10 C9 0.1(3) . . . . ?
C8 C9 C10 N6 0.5(3) . . . . ?
C10 N6 C11 C12 -0.4(3) . . . . ?
N6 C11 C12 C8 0.2(3) . . . . ?
C9 C8 C12 C11 0.3(3) . . . . ?
C7 C8 C12 C11 179.78(17) . . . . ?
O1 C13 C14 C21 -171.72(18) . . . . ?
O2 C13 C14 C21 7.9(2) . . . . ?
O1 C13 C14 C15 6.6(3) . . . . ?
O2 C13 C14 C15 -173.76(16) . . . . ?
C21 C14 C15 C16 0.7(3) . . . . ?
C13 C14 C15 C16 -177.72(15) . . . . ?
C14 C15 C16 C18 -0.1(3) . . . . ?
C14 C15 C16 C17 179.24(16) . . . . ?
C15 C16 C17 O6 11.0(3) . . . . ?
C18 C16 C17 O6 -169.73(18) . . . . ?
C15 C16 C17 O5 -168.92(17) . . . . ?
C18 C16 C17 O5 10.4(3) . . . . ?
C15 C16 C18 C19 -0.6(3) . . . . ?
C17 C16 C18 C19 -179.84(16) . . . . ?
C16 C18 C19 C21 0.6(2) . . . . ?
C16 C18 C19 C20 179.50(15) . . . . ?
C18 C19 C20 O4 3.6(3) . . . . ?
C21 C19 C20 O4 -177.49(16) . . . . ?
C18 C19 C20 O3 -176.14(16) . . . . ?
C21 C19 C20 O3 2.8(2) . . . . ?
C15 C14 C21 C19 -0.6(2) . . . . ?
C13 C14 C21 C19 177.71(15) . . . . ?
C18 C19 C21 C14 0.0(2) . . . . ?
C20 C19 C21 C14 -178.88(15) . . . . ?

loop_
_cod_related_entry_id
_cod_related_entry_database
_cod_related_entry_code
1 ChemSpider 30653527
